data_4120977
loop_
_publ_author_name
'Gregory L. Lackner'
'Kyle W. Quasdorf'
'Larry E. Overman'

_publ_section_title
;
 Direct Construction of Quaternary Carbons from Tertiary Alcohols via
 Photoredox-Catalyzed Fragmentation of tert-Alkyl N-Phthalimidoyl Oxalates
;
_journal_name_full 'Journal of the American Chemical Society'
_journal_page_first 15342
_journal_page_last 15345
_journal_paper_doi 10.1021/ja408971t
_journal_volume 135
_journal_year 2013
_chemical_absolute_configuration syn
_chemical_formula_sum 'C25 H44 O3'
_chemical_formula_weight 392.60
_chemical_name_systematic
; 
 ? 
;
_space_group_crystal_system monoclinic
_space_group_IT_number 4
_space_group_name_Hall 'P 2yb'
_space_group_name_H-M_alt 'P 1 21 1'
_symmetry_space_group_name_Hall 'P 2yb'
_symmetry_space_group_name_H-M 'P 1 21 1'
_atom_sites_solution_hydrogens geom
_atom_sites_solution_primary direct
_atom_sites_solution_secondary difmap
_audit_creation_method SHELXL-2013
_cell_angle_alpha 90
_cell_angle_beta 105.3106(9)
_cell_angle_gamma 90
_cell_formula_units_Z 2
_cell_length_a 13.9764(11)
_cell_length_b 6.0441(5)
_cell_length_c 14.2367(11)
_cell_measurement_reflns_used 5436
_cell_measurement_temperature 143(2)
_cell_measurement_theta_max 28.06
_cell_measurement_theta_min 2.38
_cell_volume 1159.96(16)
_computing_cell_refinement 'Bruker SAINT 7.68a, 2009'
_computing_data_collection 'Bruker APEX2 2011.4-1, 2011'
_computing_data_reduction 'Bruker SAINT 7.68a, 2009'
_computing_molecular_graphics 'Bruker SHELXTL'
_computing_publication_material 'Bruker SHELXTL'
_computing_structure_refinement 'SHELXL-2013 (Sheldrick, 2013)'
_computing_structure_solution 'Bruker SHELXTL 2008/4'
_diffrn_ambient_temperature 143(2)
_diffrn_measured_fraction_theta_full 0.999
_diffrn_measured_fraction_theta_max 0.956
_diffrn_measurement_device_type 'Bruker SMART APEX II CCD'
_diffrn_measurement_method '\f and \w scans'
_diffrn_radiation_type MoK\a
_diffrn_radiation_wavelength 0.71073
_diffrn_reflns_av_R_equivalents 0.0270
_diffrn_reflns_av_unetI/netI 0.0376
_diffrn_reflns_Laue_measured_fraction_full 0.999
_diffrn_reflns_Laue_measured_fraction_max 0.956
_diffrn_reflns_limit_h_max 18
_diffrn_reflns_limit_h_min -18
_diffrn_reflns_limit_k_max 8
_diffrn_reflns_limit_k_min -8
_diffrn_reflns_limit_l_max 18
_diffrn_reflns_limit_l_min -18
_diffrn_reflns_number 13330
_diffrn_reflns_point_group_measured_fraction_full 0.998
_diffrn_reflns_point_group_measured_fraction_max 0.929
_diffrn_reflns_theta_full 25.242
_diffrn_reflns_theta_max 28.246
_diffrn_reflns_theta_min 1.483
_diffrn_source 'fine-focus sealed tube'
_exptl_absorpt_coefficient_mu 0.071
_exptl_absorpt_correction_T_max 0.8621
_exptl_absorpt_correction_T_min 0.7824
_exptl_absorpt_correction_type multi-scan
_exptl_absorpt_process_details 'Bruker SADABS 2008/1'
_exptl_crystal_colour colorless
_exptl_crystal_density_diffrn 1.124
_exptl_crystal_density_meas ?
_exptl_crystal_density_method not_measured
_exptl_crystal_description irregular
_exptl_crystal_F_000 436
_exptl_crystal_size_max 0.197
_exptl_crystal_size_mid 0.159
_exptl_crystal_size_min 0.144
_refine_diff_density_max 0.249
_refine_diff_density_min -0.148
_refine_diff_density_rms 0.036
_refine_ls_abs_structure_details
; 
 Flack x determined using 1836 quotients [(I+)-(I-)]/[(I+)+(I-)] 
 (Parsons and Flack (2004), Acta Cryst. A60, s61). 
;
_refine_ls_abs_structure_Flack 0.1(5)
_refine_ls_extinction_method none
_refine_ls_goodness_of_fit_ref 1.026
_refine_ls_hydrogen_treatment constr
_refine_ls_matrix_type full
_refine_ls_number_parameters 261
_refine_ls_number_reflns 5314
_refine_ls_number_restraints 1
_refine_ls_restrained_S_all 1.026
_refine_ls_R_factor_all 0.0505
_refine_ls_R_factor_gt 0.0402
_refine_ls_shift/su_max 0.000
_refine_ls_shift/su_mean 0.000
_refine_ls_structure_factor_coef Fsqd
_refine_ls_weighting_details 'w=1/[\s^2^(Fo^2^)+(0.0570P)^2^+0.0576P] where P=(Fo^2^+2Fc^2^)/3'
_refine_ls_weighting_scheme calc
_refine_ls_wR_factor_gt 0.0949
_refine_ls_wR_factor_ref 0.1005
_reflns_Friedel_coverage 0.777
_reflns_Friedel_fraction_full 0.996
_reflns_Friedel_fraction_max 0.896
_reflns_number_gt 4612
_reflns_number_total 5314
_reflns_threshold_expression 'I > 2\s(I)'
_cod_data_source_file ja408971t_si_003.cif
_cod_data_source_block leo265
_cod_depositor_comments
;
The following automatic conversions were performed:

'_exptl_crystal_density_meas' value 'not_measured' was changed to '?'
- the value is perceived as not measured.

Automatic conversion script
Id: cif_fix_values 3008 2015-01-20 13:52:24Z robertas 
;
_cod_database_code 4120977
_shelx_space_group_comment
; 
The symmetry employed for this shelxl refinement is uniquely defined 
by the following loop, which should always be used as a source of 
symmetry information in preference to the above space-group names. 
They are only intended as comments. 
;
_shelx_estimated_absorpt_t_min 0.986
_shelx_estimated_absorpt_t_max 0.990
_shelxl_version_number 2013-3

loop_
_space_group_symop_operation_xyz
'x, y, z'
'-x, y+1/2, -z'

loop_
_atom_site_label
_atom_site_type_symbol
_atom_site_fract_x
_atom_site_fract_y
_atom_site_fract_z
_atom_site_U_iso_or_equiv
_atom_site_adp_type
_atom_site_occupancy
_atom_site_site_symmetry_order
_atom_site_calc_flag
_atom_site_refinement_flags_posn
_atom_site_refinement_flags_adp
O1 O -0.01273(11) 0.8819(3) 0.66391(11) 0.0269(4) Uani 1 1 d . .
O2 O -0.07652(12) 1.2233(3) 0.64992(12) 0.0328(4) Uani 1 1 d . .
O3 O 0.39562(14) 1.2038(3) 0.65449(13) 0.0396(4) Uani 1 1 d . .
C1 C 0.21322(14) 0.8166(3) 0.87748(14) 0.0173(4) Uani 1 1 d . .
H1A H 0.2130 0.9820 0.8789 0.021 Uiso 1 1 calc R U
C2 C 0.19881(14) 0.7453(3) 0.97874(14) 0.0175(4) Uani 1 1 d . .
C3 C 0.10310(14) 0.8564(3) 0.99112(15) 0.0198(4) Uani 1 1 d . .
H3A H 0.1039 1.0150 0.9738 0.024 Uiso 1 1 calc R U
H3B H 0.0450 0.7873 0.9453 0.024 Uiso 1 1 calc R U
C4 C 0.09153(15) 0.8370(4) 1.09440(15) 0.0239(5) Uani 1 1 d . .
H4A H 0.0300 0.9132 1.0982 0.029 Uiso 1 1 calc R U
H4B H 0.0855 0.6790 1.1103 0.029 Uiso 1 1 calc R U
C5 C 0.17977(15) 0.9384(4) 1.16833(16) 0.0232(4) Uani 1 1 d . .
H5A H 0.1707 0.9186 1.2345 0.028 Uiso 1 1 calc R U
H5B H 0.1815 1.0992 1.1558 0.028 Uiso 1 1 calc R U
C6 C 0.27957(15) 0.8359(3) 1.16516(15) 0.0199(4) Uani 1 1 d . .
C7 C 0.28793(14) 0.8423(3) 1.05819(14) 0.0173(4) Uani 1 1 d . .
H7A H 0.2882 1.0035 1.0423 0.021 Uiso 1 1 calc R U
C8 C 0.38613(14) 0.7544(4) 1.04418(15) 0.0203(4) Uani 1 1 d . .
H8A H 0.4419 0.8113 1.0968 0.024 Uiso 1 1 calc R U
H8B H 0.3868 0.5908 1.0481 0.024 Uiso 1 1 calc R U
C9 C 0.39946(14) 0.8262(4) 0.94565(14) 0.0209(4) Uani 1 1 d . .
H9A H 0.4626 0.7643 0.9381 0.025 Uiso 1 1 calc R U
H9B H 0.4049 0.9895 0.9450 0.025 Uiso 1 1 calc R U
C10 C 0.31476(14) 0.7536(3) 0.85780(14) 0.0184(4) Uani 1 1 d . .
C11 C 0.12332(14) 0.7537(4) 0.79132(14) 0.0202(4) Uani 1 1 d . .
H11A H 0.1472 0.6720 0.7416 0.024 Uiso 1 1 calc R U
H11B H 0.0783 0.6549 0.8152 0.024 Uiso 1 1 calc R U
C12 C 0.06653(15) 0.9572(4) 0.74509(15) 0.0235(5) Uani 1 1 d . .
H12A H 0.0390 1.0363 0.7930 0.028 Uiso 1 1 calc R U
H12B H 0.1109 1.0593 0.7221 0.028 Uiso 1 1 calc R U
C13 C -0.08100(15) 1.0343(4) 0.62257(15) 0.0225(4) Uani 1 1 d . .
C14 C -0.16225(16) 0.9364(4) 0.54004(15) 0.0240(5) Uani 1 1 d . .
C15 C -0.23719(18) 1.1171(4) 0.49734(19) 0.0370(6) Uani 1 1 d . .
H15A H -0.2036 1.2382 0.4730 0.056 Uiso 1 1 calc R U
H15B H -0.2666 1.1734 0.5479 0.056 Uiso 1 1 calc R U
H15C H -0.2895 1.0560 0.4436 0.056 Uiso 1 1 calc R U
C16 C -0.11707(19) 0.8431(5) 0.46140(17) 0.0407(6) Uani 1 1 d . .
H16A H -0.0831 0.9618 0.4360 0.061 Uiso 1 1 calc R U
H16B H -0.1698 0.7813 0.4083 0.061 Uiso 1 1 calc R U
H16C H -0.0694 0.7265 0.4895 0.061 Uiso 1 1 calc R U
C17 C -0.21380(17) 0.7497(4) 0.58113(17) 0.0310(5) Uani 1 1 d . .
H17A H -0.2395 0.8077 0.6339 0.047 Uiso 1 1 calc R U
H17B H -0.1660 0.6313 0.6063 0.047 Uiso 1 1 calc R U
H17C H -0.2687 0.6909 0.5294 0.047 Uiso 1 1 calc R U
C18 C 0.18768(15) 0.4913(3) 0.98548(16) 0.0213(4) Uani 1 1 d . .
H18A H 0.1424 0.4575 1.0257 0.032 Uiso 1 1 calc R U
H18B H 0.2527 0.4252 1.0150 0.032 Uiso 1 1 calc R U
H18C H 0.1608 0.4303 0.9200 0.032 Uiso 1 1 calc R U
C19 C 0.36199(16) 0.9808(4) 1.22927(16) 0.0254(5) Uani 1 1 d . .
H19A H 0.3483 1.0052 1.2925 0.038 Uiso 1 1 calc R U
H19B H 0.3641 1.1234 1.1971 0.038 Uiso 1 1 calc R U
H19C H 0.4260 0.9059 1.2389 0.038 Uiso 1 1 calc R U
C20 C 0.29030(17) 0.6038(4) 1.21019(16) 0.0252(5) Uani 1 1 d . .
H20A H 0.2929 0.6147 1.2795 0.038 Uiso 1 1 calc R U
H20B H 0.3515 0.5355 1.2029 0.038 Uiso 1 1 calc R U
H20C H 0.2333 0.5130 1.1770 0.038 Uiso 1 1 calc R U
C21 C 0.32284(15) 0.8886(4) 0.76765(15) 0.0215(4) Uani 1 1 d . .
H21A H 0.2648 0.8525 0.7128 0.026 Uiso 1 1 calc R U
H21B H 0.3185 1.0478 0.7825 0.026 Uiso 1 1 calc R U
C22 C 0.41650(16) 0.8524(4) 0.73406(16) 0.0263(5) Uani 1 1 d . .
H22A H 0.4749 0.8623 0.7911 0.032 Uiso 1 1 calc R U
H22B H 0.4150 0.7013 0.7068 0.032 Uiso 1 1 calc R U
C23 C 0.42835(16) 1.0179(4) 0.65809(15) 0.0259(5) Uani 1 1 d . .
C24 C 0.48481(19) 0.9410(5) 0.58810(17) 0.0369(6) Uani 1 1 d . .
H24A H 0.5073 1.0695 0.5577 0.055 Uiso 1 1 calc R U
H24B H 0.4417 0.8489 0.5376 0.055 Uiso 1 1 calc R U
H24C H 0.5424 0.8542 0.6232 0.055 Uiso 1 1 calc R U
C25 C 0.32506(16) 0.5050(4) 0.83898(16) 0.0247(5) Uani 1 1 d . .
H25A H 0.3860 0.4794 0.8189 0.037 Uiso 1 1 calc R U
H25B H 0.2678 0.4555 0.7873 0.037 Uiso 1 1 calc R U
H25C H 0.3279 0.4219 0.8988 0.037 Uiso 1 1 calc R U

loop_
_atom_site_aniso_label
_atom_site_aniso_U_11
_atom_site_aniso_U_22
_atom_site_aniso_U_33
_atom_site_aniso_U_23
_atom_site_aniso_U_13
_atom_site_aniso_U_12
O1 0.0242(8) 0.0249(8) 0.0252(7) -0.0017(6) -0.0048(6) 0.0057(6)
O2 0.0343(9) 0.0253(9) 0.0330(9) -0.0019(7) -0.0011(7) 0.0063(7)
O3 0.0483(11) 0.0304(10) 0.0440(11) 0.0080(8) 0.0190(9) 0.0063(8)
C1 0.0168(9) 0.0123(9) 0.0212(10) 0.0003(7) 0.0022(8) 0.0010(7)
C2 0.0165(9) 0.0134(9) 0.0219(10) 0.0010(8) 0.0036(8) -0.0001(8)
C3 0.0169(9) 0.0167(10) 0.0247(10) 0.0006(8) 0.0038(8) 0.0005(8)
C4 0.0196(10) 0.0234(11) 0.0294(11) 0.0012(9) 0.0080(9) 0.0017(9)
C5 0.0271(11) 0.0193(11) 0.0248(10) -0.0008(9) 0.0100(9) 0.0007(9)
C6 0.0215(10) 0.0159(10) 0.0216(10) 0.0002(8) 0.0043(8) -0.0013(8)
C7 0.0172(9) 0.0122(9) 0.0213(10) 0.0027(8) 0.0029(8) -0.0001(8)
C8 0.0163(9) 0.0203(10) 0.0228(10) 0.0004(8) 0.0025(8) 0.0004(8)
C9 0.0162(10) 0.0219(10) 0.0239(10) 0.0000(8) 0.0039(8) 0.0008(8)
C10 0.0177(10) 0.0159(9) 0.0212(10) -0.0004(8) 0.0042(8) 0.0011(8)
C11 0.0188(10) 0.0187(10) 0.0219(10) -0.0011(9) 0.0034(8) 0.0014(8)
C12 0.0218(10) 0.0228(11) 0.0222(10) -0.0010(9) -0.0008(8) 0.0025(8)
C13 0.0221(10) 0.0268(12) 0.0193(10) 0.0039(9) 0.0064(8) 0.0041(9)
C14 0.0236(10) 0.0252(11) 0.0204(10) 0.0019(9) 0.0006(8) 0.0030(9)
C15 0.0353(13) 0.0294(12) 0.0362(13) 0.0040(11) -0.0086(10) 0.0048(11)
C16 0.0353(14) 0.0614(18) 0.0238(12) -0.0096(12) 0.0046(10) 0.0018(13)
C17 0.0325(12) 0.0280(12) 0.0291(12) -0.0007(10) 0.0019(9) -0.0023(11)
C18 0.0218(10) 0.0144(10) 0.0263(11) 0.0003(8) 0.0041(8) -0.0017(8)
C19 0.0281(11) 0.0234(11) 0.0233(11) -0.0033(9) 0.0042(9) -0.0025(9)
C20 0.0307(12) 0.0199(11) 0.0239(10) 0.0033(9) 0.0054(9) 0.0014(9)
C21 0.0225(10) 0.0207(11) 0.0210(10) 0.0003(8) 0.0049(8) 0.0025(8)
C22 0.0259(11) 0.0279(11) 0.0264(11) 0.0011(9) 0.0089(9) 0.0042(9)
C23 0.0234(11) 0.0312(13) 0.0220(10) -0.0023(9) 0.0039(9) -0.0032(10)
C24 0.0374(13) 0.0463(16) 0.0299(12) 0.0014(11) 0.0141(10) 0.0008(12)
C25 0.0241(11) 0.0199(11) 0.0301(12) -0.0017(9) 0.0071(9) 0.0036(9)

loop_
_atom_type_symbol
_atom_type_description
_atom_type_scat_dispersion_real
_atom_type_scat_dispersion_imag
_atom_type_scat_source
C C 0.0033 0.0016 'International Tables Vol C Tables 4.2.6.8 and 6.1.1.4'
H H 0.0000 0.0000 'International Tables Vol C Tables 4.2.6.8 and 6.1.1.4'
O O 0.0106 0.0060 'International Tables Vol C Tables 4.2.6.8 and 6.1.1.4'

loop_
_geom_angle_atom_site_label_1
_geom_angle_atom_site_label_2
_geom_angle_atom_site_label_3
_geom_angle
C13 O1 C12 116.05(16)
C11 C1 C10 112.45(15)
C11 C1 C2 112.66(15)
C10 C1 C2 116.14(15)
C3 C2 C18 108.61(17)
C3 C2 C7 107.65(15)
C18 C2 C7 113.71(17)
C3 C2 C1 108.07(15)
C18 C2 C1 111.64(16)
C7 C2 C1 106.96(15)
C4 C3 C2 113.02(16)
C5 C4 C3 111.25(17)
C4 C5 C6 113.15(17)
C20 C6 C5 110.21(18)
C20 C6 C19 107.28(17)
C5 C6 C19 107.22(17)
C20 C6 C7 114.02(17)
C5 C6 C7 108.74(16)
C19 C6 C7 109.13(16)
C8 C7 C6 114.78(16)
C8 C7 C2 110.26(16)
C6 C7 C2 116.61(16)
C9 C8 C7 110.59(16)
C8 C9 C10 114.26(17)
C25 C10 C9 109.38(17)
C25 C10 C21 109.82(17)
C9 C10 C21 108.28(16)
C25 C10 C1 113.56(16)
C9 C10 C1 108.91(15)
C21 C10 C1 106.73(16)
C12 C11 C1 111.45(17)
O1 C12 C11 107.10(16)
O2 C13 O1 122.6(2)
O2 C13 C14 125.7(2)
O1 C13 C14 111.71(19)
C13 C14 C15 108.85(19)
C13 C14 C16 109.88(18)
C15 C14 C16 110.17(19)
C13 C14 C17 108.74(18)
C15 C14 C17 109.67(19)
C16 C14 C17 109.5(2)
C22 C21 C10 116.15(17)
C23 C22 C21 113.23(18)
O3 C23 C24 121.3(2)
O3 C23 C22 122.2(2)
C24 C23 C22 116.5(2)

loop_
_geom_bond_atom_site_label_1
_geom_bond_atom_site_label_2
_geom_bond_distance
O1 C13 1.345(2)
O1 C12 1.447(2)
O2 C13 1.203(3)
O3 C23 1.209(3)
C1 C11 1.554(3)
C1 C10 1.564(3)
C1 C2 1.568(3)
C2 C3 1.548(3)
C2 C18 1.549(3)
C2 C7 1.559(3)
C3 C4 1.526(3)
C4 C5 1.523(3)
C5 C6 1.538(3)
C6 C20 1.533(3)
C6 C19 1.540(3)
C6 C7 1.558(3)
C7 C8 1.533(3)
C8 C9 1.526(3)
C9 C10 1.541(3)
C10 C25 1.540(3)
C10 C21 1.550(3)
C11 C12 1.516(3)
C13 C14 1.522(3)
C14 C15 1.525(3)
C14 C16 1.531(3)
C14 C17 1.535(3)
C21 C22 1.523(3)
C22 C23 1.514(3)
C23 C24 1.499(3)

loop_
_geom_torsion_atom_site_label_1
_geom_torsion_atom_site_label_2
_geom_torsion_atom_site_label_3
_geom_torsion_atom_site_label_4
_geom_torsion
C11 C1 C2 C3 -57.9(2)
C10 C1 C2 C3 170.38(15)
C11 C1 C2 C18 61.5(2)
C10 C1 C2 C18 -70.2(2)
C11 C1 C2 C7 -173.53(15)
C10 C1 C2 C7 54.7(2)
C18 C2 C3 C4 70.0(2)
C7 C2 C3 C4 -53.5(2)
C1 C2 C3 C4 -168.75(17)
C2 C3 C4 C5 58.0(2)
C3 C4 C5 C6 -56.9(2)
C4 C5 C6 C20 -73.6(2)
C4 C5 C6 C19 169.90(17)
C4 C5 C6 C7 52.0(2)
C20 C6 C7 C8 -59.1(2)
C5 C6 C7 C8 177.47(17)
C19 C6 C7 C8 60.8(2)
C20 C6 C7 C2 72.0(2)
C5 C6 C7 C2 -51.4(2)
C19 C6 C7 C2 -168.04(17)
C3 C2 C7 C8 -174.93(16)
C18 C2 C7 C8 64.7(2)
C1 C2 C7 C8 -59.00(19)
C3 C2 C7 C6 51.8(2)
C18 C2 C7 C6 -68.5(2)
C1 C2 C7 C6 167.78(16)
C6 C7 C8 C9 -163.97(17)
C2 C7 C8 C9 61.9(2)
C7 C8 C9 C10 -57.2(2)
C8 C9 C10 C25 -75.6(2)
C8 C9 C10 C21 164.76(17)
C8 C9 C10 C1 49.1(2)
C11 C1 C10 C25 -59.1(2)
C2 C1 C10 C25 72.8(2)
C11 C1 C10 C9 178.79(16)
C2 C1 C10 C9 -49.4(2)
C11 C1 C10 C21 62.1(2)
C2 C1 C10 C21 -166.06(16)
C10 C1 C11 C12 -115.90(18)
C2 C1 C11 C12 110.55(18)
C13 O1 C12 C11 170.05(17)
C1 C11 C12 O1 177.82(16)
C12 O1 C13 O2 1.0(3)
C12 O1 C13 C14 -178.41(17)
O2 C13 C14 C15 0.1(3)
O1 C13 C14 C15 179.51(18)
O2 C13 C14 C16 120.8(2)
O1 C13 C14 C16 -59.8(2)
O2 C13 C14 C17 -119.3(2)
O1 C13 C14 C17 60.1(2)
C25 C10 C21 C22 -56.0(2)
C9 C10 C21 C22 63.4(2)
C1 C10 C21 C22 -179.53(17)
C10 C21 C22 C23 -169.53(18)
C21 C22 C23 O3 29.4(3)
C21 C22 C23 C24 -151.70(19)
